data_7030263
loop_
_publ_author_name
'Weber, Lothar'
'Kuhtz, Henry'
'B\"ohling, Lena'
'Brockhinke, Andreas'
'Chrostowska, Anna'
'Dargelos, Alain'
'Mazi\`ere, Audrey'
'Stammler, Hans-Georg'
'Neumann, Beate'

_publ_section_title
;
 Syntheses of rod-shaped fluorescent 1,3,2-benzodiazaboroles with
 phosphonium, and phosphane chalcogenide acceptor functions.
;
_journal_issue 34
_journal_name_full 'Dalton transactions (Cambridge, England : 2003)'
_journal_page_first 10440
_journal_page_last 10452
_journal_paper_doi 10.1039/c2dt30666b
_journal_volume 41
_journal_year 2012
_chemical_formula_moiety 'C29 H31 B N2 P, C H3 O4 S'
_chemical_formula_sum 'C30 H34 B N2 O4 P S'
_chemical_formula_weight 560.43
_chemical_name_systematic ?
_space_group_IT_number 14
_symmetry_cell_setting monoclinic
_symmetry_space_group_name_Hall '-P 2ybc'
_symmetry_space_group_name_H-M 'P 1 21/c 1'
_atom_sites_solution_hydrogens geom
_atom_sites_solution_primary direct
_atom_sites_solution_secondary difmap
_audit_creation_method SHELXL-97
_cell_angle_alpha 90.00
_cell_angle_beta 110.7219(7)
_cell_angle_gamma 90.00
_cell_formula_units_Z 4
_cell_length_a 19.6129(3)
_cell_length_b 8.41430(10)
_cell_length_c 18.1021(2)
_cell_measurement_reflns_used 45603
_cell_measurement_temperature 100(2)
_cell_measurement_theta_max 30.034
_cell_measurement_theta_min 2.910
_cell_volume 2794.11(6)
_computing_cell_refinement 'HKL Scalepack (Otwinowski & Minor 1997)'
_computing_data_collection 'Collect, Bruker AXS, 2004'
_computing_data_reduction 'Denzo and Scalepack (Otwinowski & Minor, 1997)'
_computing_molecular_graphics 'SHELXTL-PLUS (1990)'
_computing_publication_material 'SHELXL-97 (Sheldrick, 1997)'
_computing_structure_refinement 'SHELXL-97 (Sheldrick, 1997)'
_computing_structure_solution 'SHELXS-97 (Sheldrick, 1990)'
_diffrn_ambient_temperature 100(2)
_diffrn_measured_fraction_theta_full 0.998
_diffrn_measured_fraction_theta_max 0.998
_diffrn_measurement_device_type KappaCCD
_diffrn_measurement_method CCD
_diffrn_radiation_monochromator graphite
_diffrn_radiation_source 'fine-focus sealed tube'
_diffrn_radiation_type MoK\a
_diffrn_radiation_wavelength 0.71073
_diffrn_reflns_av_R_equivalents 0.050
_diffrn_reflns_av_sigmaI/netI 0.0330
_diffrn_reflns_limit_h_max 27
_diffrn_reflns_limit_h_min -27
_diffrn_reflns_limit_k_max 11
_diffrn_reflns_limit_k_min -11
_diffrn_reflns_limit_l_max 25
_diffrn_reflns_limit_l_min -25
_diffrn_reflns_number 75053
_diffrn_reflns_theta_full 30.00
_diffrn_reflns_theta_max 30.00
_diffrn_reflns_theta_min 2.99
_exptl_absorpt_coefficient_mu 0.212
_exptl_absorpt_correction_T_max 0.9668
_exptl_absorpt_correction_T_min 0.9390
_exptl_absorpt_correction_type multi-scan
_exptl_absorpt_process_details 'Denzo and Scalepack (Otwinowski & Minor, 1997)'
_exptl_crystal_colour Colourless
_exptl_crystal_density_diffrn 1.332
_exptl_crystal_density_method 'not measured'
_exptl_crystal_description fragment
_exptl_crystal_F_000 1184
_exptl_crystal_size_max 0.30
_exptl_crystal_size_mid 0.26
_exptl_crystal_size_min 0.16
_refine_diff_density_max 0.388
_refine_diff_density_min -0.441
_refine_diff_density_rms 0.053
_refine_ls_extinction_method none
_refine_ls_goodness_of_fit_ref 1.046
_refine_ls_hydrogen_treatment constr
_refine_ls_matrix_type full
_refine_ls_number_parameters 356
_refine_ls_number_reflns 8133
_refine_ls_number_restraints 0
_refine_ls_restrained_S_all 1.046
_refine_ls_R_factor_all 0.0511
_refine_ls_R_factor_gt 0.0363
_refine_ls_shift/su_max 0.001
_refine_ls_shift/su_mean 0.000
_refine_ls_structure_factor_coef Fsqd
_refine_ls_weighting_details 'calc w=1/[\s^2^(Fo^2^)+(0.0481P)^2^+0.6918P] where P=(Fo^2^+2Fc^2^)/3'
_refine_ls_weighting_scheme calc
_refine_ls_wR_factor_gt 0.0910
_refine_ls_wR_factor_ref 0.0975
_reflns_number_gt 6417
_reflns_number_total 8133
_reflns_threshold_expression >2sigma(I)
_cod_data_source_file c2dt30666b.txt
_cod_data_source_block compound7
_cod_depositor_comments
;
The following automatic conversions were performed:

'_symmetry_cell_setting' value 'Monoclinic' changed to 'monoclinic'
according to
/usr/data/users/saulius/automatic-downloads/retrospective/RSC/lib/dictionaries/cif_core.dic
dictionary named 'cif_core.dic' version 2.4.2 from 2011-04-26.

Automatic conversion script
Id: cif_fix_values 2281 2013-09-26 08:29:07Z andrius 
;
_cod_original_sg_symbol_H-M 'P 21/c'
_cod_database_code 7030263

loop_
_symmetry_equiv_pos_as_xyz
'x, y, z'
'-x, y+1/2, -z+1/2'
'-x, -y, -z'
'x, -y-1/2, z-1/2'

loop_
_atom_site_label
_atom_site_type_symbol
_atom_site_fract_x
_atom_site_fract_y
_atom_site_fract_z
_atom_site_U_iso_or_equiv
_atom_site_adp_type
_atom_site_occupancy
_atom_site_symmetry_multiplicity
_atom_site_calc_flag
_atom_site_refinement_flags
P1 P 0.810759(16) 0.41314(4) 0.011684(17) 0.01478(7) Uani 1 1 d .
N1 N 0.48045(5) 0.80114(12) -0.00341(5) 0.01492(19) Uani 1 1 d .
N2 N 0.53904(5) 0.75336(12) 0.12932(6) 0.01569(19) Uani 1 1 d .
B1 B 0.54686(7) 0.74148(15) 0.05338(8) 0.0156(2) Uani 1 1 d .
C1 C 0.43467(6) 0.84874(14) 0.03672(7) 0.0154(2) Uani 1 1 d .
C2 C 0.47046(6) 0.81756(14) 0.11802(7) 0.0158(2) Uani 1 1 d .
C3 C 0.43687(7) 0.85127(15) 0.17221(7) 0.0187(2) Uani 1 1 d .
H3 H 0.4604 0.8278 0.2267 0.022 Uiso 1 1 calc R
C4 C 0.36781(7) 0.92049(15) 0.14446(7) 0.0210(2) Uani 1 1 d .
H4 H 0.3437 0.9434 0.1804 0.025 Uiso 1 1 calc R
C5 C 0.33367(7) 0.95649(15) 0.06458(8) 0.0209(2) Uani 1 1 d .
H5 H 0.2874 1.0070 0.0473 0.025 Uiso 1 1 calc R
C6 C 0.36646(6) 0.91953(14) 0.00956(7) 0.0180(2) Uani 1 1 d .
H6 H 0.3426 0.9423 -0.0449 0.022 Uiso 1 1 calc R
C7 C 0.45871(6) 0.82380(14) -0.08871(7) 0.0168(2) Uani 1 1 d .
H7A H 0.5024 0.8162 -0.1038 0.020 Uiso 1 1 calc R
H7B H 0.4381 0.9318 -0.1025 0.020 Uiso 1 1 calc R
C8 C 0.40253(7) 0.70219(15) -0.13601(7) 0.0203(2) Uani 1 1 d .
H8A H 0.4251 0.5967 -0.1293 0.031 Uiso 1 1 calc R
H8B H 0.3849 0.7313 -0.1920 0.031 Uiso 1 1 calc R
H8C H 0.3615 0.7004 -0.1171 0.031 Uiso 1 1 calc R
C9 C 0.58992(7) 0.71668(15) 0.20876(7) 0.0194(2) Uani 1 1 d .
H9A H 0.6289 0.6465 0.2045 0.023 Uiso 1 1 calc R
H9B H 0.5636 0.6578 0.2378 0.023 Uiso 1 1 calc R
C10 C 0.62473(7) 0.86481(18) 0.25587(8) 0.0266(3) Uani 1 1 d .
H10A H 0.6535 0.9201 0.2292 0.040 Uiso 1 1 calc R
H10B H 0.6566 0.8336 0.3090 0.040 Uiso 1 1 calc R
H10C H 0.5865 0.9357 0.2596 0.040 Uiso 1 1 calc R
C11 C 0.61404(6) 0.67167(14) 0.03681(7) 0.0156(2) Uani 1 1 d .
C12 C 0.60510(6) 0.56656(14) -0.02609(7) 0.0162(2) Uani 1 1 d .
H12 H 0.5574 0.5451 -0.0621 0.019 Uiso 1 1 calc R
C13 C 0.66431(6) 0.49288(14) -0.03709(7) 0.0161(2) Uani 1 1 d .
H13 H 0.6570 0.4203 -0.0794 0.019 Uiso 1 1 calc R
C14 C 0.73473(6) 0.52698(14) 0.01488(7) 0.0155(2) Uani 1 1 d .
C15 C 0.74514(6) 0.63437(14) 0.07673(7) 0.0172(2) Uani 1 1 d .
H15 H 0.7930 0.6589 0.1114 0.021 Uiso 1 1 calc R
C16 C 0.68553(6) 0.70494(14) 0.08735(7) 0.0176(2) Uani 1 1 d .
H16 H 0.6931 0.7775 0.1297 0.021 Uiso 1 1 calc R
C17 C 0.82078(6) 0.24612(14) 0.07661(7) 0.0162(2) Uani 1 1 d .
C18 C 0.85121(7) 0.10260(15) 0.06380(7) 0.0191(2) Uani 1 1 d .
H18 H 0.8678 0.0920 0.0207 0.023 Uiso 1 1 calc R
C19 C 0.85680(7) -0.02416(15) 0.11504(8) 0.0226(3) Uani 1 1 d .
H19 H 0.8777 -0.1215 0.1069 0.027 Uiso 1 1 calc R
C20 C 0.83214(7) -0.00969(16) 0.17808(7) 0.0224(3) Uani 1 1 d .
H20 H 0.8350 -0.0978 0.2119 0.027 Uiso 1 1 calc R
C21 C 0.80340(7) 0.13354(16) 0.19139(7) 0.0219(3) Uani 1 1 d .
H21 H 0.7876 0.1440 0.2351 0.026 Uiso 1 1 calc R
C22 C 0.79764(7) 0.26192(15) 0.14119(7) 0.0191(2) Uani 1 1 d .
H22 H 0.7781 0.3599 0.1506 0.023 Uiso 1 1 calc R
C23 C 0.89248(6) 0.53100(15) 0.04640(7) 0.0177(2) Uani 1 1 d .
C24 C 0.90206(7) 0.65365(16) -0.00121(8) 0.0238(3) Uani 1 1 d .
H24 H 0.8662 0.6729 -0.0517 0.029 Uiso 1 1 calc R
C25 C 0.96451(8) 0.74708(17) 0.02603(9) 0.0277(3) Uani 1 1 d .
H25 H 0.9712 0.8307 -0.0060 0.033 Uiso 1 1 calc R
C26 C 1.01707(7) 0.71922(17) 0.09949(9) 0.0270(3) Uani 1 1 d .
H26 H 1.0596 0.7836 0.1177 0.032 Uiso 1 1 calc R
C27 C 1.00752(7) 0.59721(18) 0.14641(9) 0.0292(3) Uani 1 1 d .
H27 H 1.0438 0.5778 0.1967 0.035 Uiso 1 1 calc R
C28 C 0.94513(7) 0.50281(17) 0.12038(8) 0.0251(3) Uani 1 1 d .
H28 H 0.9386 0.4199 0.1529 0.030 Uiso 1 1 calc R
C29 C 0.79515(7) 0.35088(16) -0.08770(7) 0.0203(2) Uani 1 1 d .
H29A H 0.7916 0.4445 -0.1211 0.030 Uiso 1 1 calc R
H29B H 0.7496 0.2902 -0.1077 0.030 Uiso 1 1 calc R
H29C H 0.8357 0.2839 -0.0886 0.030 Uiso 1 1 calc R
S1 S 0.183192(16) 0.08009(4) 0.185928(17) 0.01886(8) Uani 1 1 d .
O1 O 0.14321(5) 0.01015(11) 0.10969(5) 0.0254(2) Uani 1 1 d .
O2 O 0.20135(6) 0.24551(12) 0.18116(6) 0.0298(2) Uani 1 1 d .
O3 O 0.24171(5) -0.01591(13) 0.23671(6) 0.0280(2) Uani 1 1 d .
O4 O 0.12631(5) 0.08087(13) 0.23284(5) 0.0277(2) Uani 1 1 d .
C30 C 0.05792(8) 0.1567(2) 0.19089(9) 0.0342(3) Uani 1 1 d .
H30A H 0.0667 0.2557 0.1672 0.051 Uiso 1 1 calc R
H30B H 0.0327 0.1804 0.2276 0.051 Uiso 1 1 calc R
H30C H 0.0277 0.0856 0.1492 0.051 Uiso 1 1 calc R

loop_
_atom_site_aniso_label
_atom_site_aniso_U_11
_atom_site_aniso_U_22
_atom_site_aniso_U_33
_atom_site_aniso_U_23
_atom_site_aniso_U_13
_atom_site_aniso_U_12
P1 0.01416(14) 0.01603(15) 0.01484(14) 0.00048(11) 0.00597(11) 0.00147(11)
N1 0.0153(5) 0.0151(5) 0.0149(4) -0.0003(4) 0.0060(4) 0.0005(4)
N2 0.0156(5) 0.0156(5) 0.0156(5) 0.0001(4) 0.0052(4) 0.0018(4)
B1 0.0171(6) 0.0127(6) 0.0169(6) -0.0012(5) 0.0059(5) -0.0011(5)
C1 0.0173(5) 0.0126(5) 0.0173(5) -0.0024(4) 0.0074(4) -0.0015(4)
C2 0.0159(5) 0.0136(5) 0.0183(5) -0.0011(4) 0.0065(4) -0.0005(4)
C3 0.0202(6) 0.0203(6) 0.0163(5) -0.0032(4) 0.0073(4) -0.0019(5)
C4 0.0191(6) 0.0231(6) 0.0233(6) -0.0078(5) 0.0106(5) -0.0026(5)
C5 0.0150(5) 0.0203(6) 0.0264(6) -0.0058(5) 0.0061(5) 0.0010(5)
C6 0.0170(6) 0.0166(6) 0.0184(5) -0.0020(4) 0.0039(4) -0.0010(4)
C7 0.0195(6) 0.0168(5) 0.0143(5) 0.0010(4) 0.0062(4) -0.0003(4)
C8 0.0222(6) 0.0214(6) 0.0162(5) -0.0028(5) 0.0053(5) -0.0019(5)
C9 0.0196(6) 0.0220(6) 0.0153(5) 0.0019(4) 0.0046(4) 0.0035(5)
C10 0.0235(6) 0.0327(7) 0.0194(6) -0.0061(5) 0.0022(5) 0.0037(6)
C11 0.0176(5) 0.0139(5) 0.0162(5) 0.0021(4) 0.0069(4) 0.0010(4)
C12 0.0154(5) 0.0171(5) 0.0161(5) 0.0004(4) 0.0053(4) -0.0003(4)
C13 0.0177(5) 0.0163(5) 0.0147(5) -0.0004(4) 0.0061(4) 0.0002(4)
C14 0.0162(5) 0.0152(5) 0.0162(5) 0.0019(4) 0.0071(4) 0.0017(4)
C15 0.0161(5) 0.0164(5) 0.0183(5) -0.0010(4) 0.0050(4) -0.0001(4)
C16 0.0191(6) 0.0161(5) 0.0178(5) -0.0027(4) 0.0069(4) -0.0001(4)
C17 0.0138(5) 0.0172(5) 0.0163(5) 0.0008(4) 0.0039(4) -0.0002(4)
C18 0.0181(6) 0.0187(6) 0.0200(6) -0.0014(4) 0.0063(5) 0.0004(4)
C19 0.0224(6) 0.0161(6) 0.0265(6) -0.0009(5) 0.0051(5) 0.0012(5)
C20 0.0218(6) 0.0199(6) 0.0206(6) 0.0045(5) 0.0014(5) -0.0035(5)
C21 0.0222(6) 0.0254(6) 0.0172(6) 0.0019(5) 0.0059(5) -0.0017(5)
C22 0.0199(6) 0.0192(6) 0.0183(6) 0.0001(4) 0.0068(5) 0.0012(5)
C23 0.0154(5) 0.0182(6) 0.0210(6) 0.0000(4) 0.0085(4) 0.0014(4)
C24 0.0251(6) 0.0237(6) 0.0233(6) 0.0025(5) 0.0095(5) -0.0014(5)
C25 0.0303(7) 0.0243(7) 0.0332(7) 0.0025(6) 0.0171(6) -0.0034(6)
C26 0.0173(6) 0.0261(7) 0.0406(8) -0.0046(6) 0.0139(6) -0.0030(5)
C27 0.0176(6) 0.0326(8) 0.0320(7) 0.0021(6) 0.0019(5) -0.0001(6)
C28 0.0198(6) 0.0263(7) 0.0263(6) 0.0054(5) 0.0046(5) -0.0002(5)
C29 0.0205(6) 0.0246(6) 0.0171(5) -0.0007(5) 0.0082(5) 0.0028(5)
S1 0.01865(15) 0.02052(15) 0.01827(14) -0.00011(11) 0.00759(11) 0.00052(11)
O1 0.0300(5) 0.0238(5) 0.0221(4) -0.0045(4) 0.0087(4) -0.0002(4)
O2 0.0299(5) 0.0240(5) 0.0322(5) -0.0016(4) 0.0070(4) -0.0053(4)
O3 0.0227(5) 0.0366(6) 0.0268(5) 0.0089(4) 0.0114(4) 0.0075(4)
O4 0.0223(5) 0.0403(6) 0.0236(5) 0.0037(4) 0.0118(4) 0.0071(4)
C30 0.0237(7) 0.0473(9) 0.0323(7) -0.0003(7) 0.0109(6) 0.0111(7)

loop_
_atom_type_symbol
_atom_type_description
_atom_type_scat_dispersion_real
_atom_type_scat_dispersion_imag
_atom_type_scat_source
C C 0.0033 0.0016 'International Tables Vol C Tables 4.2.6.8 and 6.1.1.4'
H H 0.0000 0.0000 'International Tables Vol C Tables 4.2.6.8 and 6.1.1.4'
B B 0.0013 0.0007 'International Tables Vol C Tables 4.2.6.8 and 6.1.1.4'
N N 0.0061 0.0033 'International Tables Vol C Tables 4.2.6.8 and 6.1.1.4'
O O 0.0106 0.0060 'International Tables Vol C Tables 4.2.6.8 and 6.1.1.4'
P P 0.1023 0.0942 'International Tables Vol C Tables 4.2.6.8 and 6.1.1.4'
S S 0.1246 0.1234 'International Tables Vol C Tables 4.2.6.8 and 6.1.1.4'

loop_
_geom_angle_atom_site_label_1
_geom_angle_atom_site_label_2
_geom_angle_atom_site_label_3
_geom_angle
C14 P1 C29 109.89(6)
C14 P1 C17 107.27(5)
C29 P1 C17 111.59(6)
C14 P1 C23 110.07(6)
C29 P1 C23 109.05(6)
C17 P1 C23 108.95(5)
C1 N1 B1 108.35(9)
C1 N1 C7 120.69(10)
B1 N1 C7 130.87(10)
C2 N2 B1 108.04(9)
C2 N2 C9 120.81(9)
B1 N2 C9 131.10(10)
N1 B1 N2 106.48(10)
N1 B1 C11 127.31(10)
N2 B1 C11 126.18(11)
C6 C1 N1 130.95(11)
C6 C1 C2 120.71(10)
N1 C1 C2 108.32(10)
C3 C2 N2 130.39(11)
C3 C2 C1 120.80(11)
N2 C2 C1 108.80(10)
C2 C3 C4 118.24(11)
C2 C3 H3 120.9
C4 C3 H3 120.9
C3 C4 C5 120.86(11)
C3 C4 H4 119.6
C5 C4 H4 119.6
C4 C5 C6 121.13(11)
C4 C5 H5 119.4
C6 C5 H5 119.4
C1 C6 C5 118.19(11)
C1 C6 H6 120.9
C5 C6 H6 120.9
N1 C7 C8 112.85(10)
N1 C7 H7A 109.0
C8 C7 H7A 109.0
N1 C7 H7B 109.0
C8 C7 H7B 109.0
H7A C7 H7B 107.8
C7 C8 H8A 109.5
C7 C8 H8B 109.5
H8A C8 H8B 109.5
C7 C8 H8C 109.5
H8A C8 H8C 109.5
H8B C8 H8C 109.5
N2 C9 C10 113.01(10)
N2 C9 H9A 109.0
C10 C9 H9A 109.0
N2 C9 H9B 109.0
C10 C9 H9B 109.0
H9A C9 H9B 107.8
C9 C10 H10A 109.5
C9 C10 H10B 109.5
H10A C10 H10B 109.5
C9 C10 H10C 109.5
H10A C10 H10C 109.5
H10B C10 H10C 109.5
C12 C11 C16 117.61(11)
C12 C11 B1 121.34(10)
C16 C11 B1 120.95(10)
C13 C12 C11 121.74(11)
C13 C12 H12 119.1
C11 C12 H12 119.1
C12 C13 C14 119.21(11)
C12 C13 H13 120.4
C14 C13 H13 120.4
C15 C14 C13 120.11(11)
C15 C14 P1 119.00(9)
C13 C14 P1 120.28(9)
C16 C15 C14 119.86(11)
C16 C15 H15 120.1
C14 C15 H15 120.1
C15 C16 C11 121.44(11)
C15 C16 H16 119.3
C11 C16 H16 119.3
C22 C17 C18 120.12(11)
C22 C17 P1 118.57(9)
C18 C17 P1 121.31(9)
C19 C18 C17 119.18(11)
C19 C18 H18 120.4
C17 C18 H18 120.4
C18 C19 C20 120.69(12)
C18 C19 H19 119.7
C20 C19 H19 119.7
C21 C20 C19 119.89(12)
C21 C20 H20 120.1
C19 C20 H20 120.1
C20 C21 C22 120.36(12)
C20 C21 H21 119.8
C22 C21 H21 119.8
C21 C22 C17 119.74(11)
C21 C22 H22 120.1
C17 C22 H22 120.1
C28 C23 C24 120.18(12)
C28 C23 P1 120.55(10)
C24 C23 P1 119.26(9)
C25 C24 C23 119.47(12)
C25 C24 H24 120.3
C23 C24 H24 120.3
C26 C25 C24 120.53(13)
C26 C25 H25 119.7
C24 C25 H25 119.7
C25 C26 C27 119.85(13)
C25 C26 H26 120.1
C27 C26 H26 120.1
C26 C27 C28 120.50(13)
C26 C27 H27 119.7
C28 C27 H27 119.7
C23 C28 C27 119.47(12)
C23 C28 H28 120.3
C27 C28 H28 120.3
P1 C29 H29A 109.5
P1 C29 H29B 109.5
H29A C29 H29B 109.5
P1 C29 H29C 109.5
H29A C29 H29C 109.5
H29B C29 H29C 109.5
O3 S1 O2 114.89(6)
O3 S1 O1 114.91(6)
O2 S1 O1 113.30(6)
O3 S1 O4 102.04(5)
O2 S1 O4 104.86(6)
O1 S1 O4 105.03(5)
C30 O4 S1 114.29(9)
O4 C30 H30A 109.5
O4 C30 H30B 109.5
H30A C30 H30B 109.5
O4 C30 H30C 109.5
H30A C30 H30C 109.5
H30B C30 H30C 109.5

loop_
_geom_bond_atom_site_label_1
_geom_bond_atom_site_label_2
_geom_bond_distance
P1 C14 1.7904(12)
P1 C29 1.7931(12)
P1 C17 1.7977(12)
P1 C23 1.7984(12)
N1 C1 1.3986(14)
N1 B1 1.4344(16)
N1 C7 1.4616(14)
N2 C2 1.3957(15)
N2 B1 1.4395(16)
N2 C9 1.4642(15)
B1 C11 1.5655(17)
C1 C6 1.3860(16)
C1 C2 1.4129(16)
C2 C3 1.3907(16)
C3 C4 1.3946(18)
C3 H3 0.9500
C4 C5 1.3949(18)
C4 H4 0.9500
C5 C6 1.3983(17)
C5 H5 0.9500
C6 H6 0.9500
C7 C8 1.5253(17)
C7 H7A 0.9900
C7 H7B 0.9900
C8 H8A 0.9800
C8 H8B 0.9800
C8 H8C 0.9800
C9 C10 1.5280(19)
C9 H9A 0.9900
C9 H9B 0.9900
C10 H10A 0.9800
C10 H10B 0.9800
C10 H10C 0.9800
C11 C12 1.4029(16)
C11 C16 1.4049(17)
C12 C13 1.3914(16)
C12 H12 0.9500
C13 C14 1.3984(16)
C13 H13 0.9500
C14 C15 1.3965(16)
C15 C16 1.3839(16)
C15 H15 0.9500
C16 H16 0.9500
C17 C22 1.4021(16)
C17 C18 1.4022(17)
C18 C19 1.3921(18)
C18 H18 0.9500
C19 C20 1.3934(19)
C19 H19 0.9500
C20 C21 1.3873(19)
C20 H20 0.9500
C21 C22 1.3902(18)
C21 H21 0.9500
C22 H22 0.9500
C23 C28 1.3919(18)
C23 C24 1.3992(18)
C24 C25 1.3907(19)
C24 H24 0.9500
C25 C26 1.384(2)
C25 H25 0.9500
C26 C27 1.387(2)
C26 H26 0.9500
C27 C28 1.3936(19)
C27 H27 0.9500
C28 H28 0.9500
C29 H29A 0.9800
C29 H29B 0.9800
C29 H29C 0.9800
S1 O3 1.4382(10)
S1 O2 1.4468(10)
S1 O1 1.4491(9)
S1 O4 1.6237(9)
O4 C30 1.4358(17)
C30 H30A 0.9800
C30 H30B 0.9800
C30 H30C 0.9800

loop_
_geom_torsion_atom_site_label_1
_geom_torsion_atom_site_label_2
_geom_torsion_atom_site_label_3
_geom_torsion_atom_site_label_4
_geom_torsion
C1 N1 B1 N2 0.60(13)
C7 N1 B1 N2 177.17(11)
C1 N1 B1 C11 178.79(11)
C7 N1 B1 C11 -4.6(2)
C2 N2 B1 N1 0.07(13)
C9 N2 B1 N1 -177.21(11)
C2 N2 B1 C11 -178.14(11)
C9 N2 B1 C11 4.6(2)
B1 N1 C1 C6 177.06(12)
C7 N1 C1 C6 0.07(19)
B1 N1 C1 C2 -1.04(13)
C7 N1 C1 C2 -178.03(10)
B1 N2 C2 C3 179.47(12)
C9 N2 C2 C3 -2.92(19)
B1 N2 C2 C1 -0.71(13)
C9 N2 C2 C1 176.91(10)
C6 C1 C2 C3 2.60(18)
N1 C1 C2 C3 -179.06(11)
C6 C1 C2 N2 -177.24(10)
N1 C1 C2 N2 1.09(13)
N2 C2 C3 C4 178.13(12)
C1 C2 C3 C4 -1.68(18)
C2 C3 C4 C5 -0.67(19)
C3 C4 C5 C6 2.2(2)
N1 C1 C6 C5 -179.00(12)
C2 C1 C6 C5 -1.10(17)
C4 C5 C6 C1 -1.25(18)
C1 N1 C7 C8 -76.61(14)
B1 N1 C7 C8 107.18(14)
C2 N2 C9 C10 -74.07(14)
B1 N2 C9 C10 102.92(14)
N1 B1 C11 C12 -42.92(18)
N2 B1 C11 C12 134.92(13)
N1 B1 C11 C16 140.87(12)
N2 B1 C11 C16 -41.29(18)
C16 C11 C12 C13 2.18(17)
B1 C11 C12 C13 -174.15(11)
C11 C12 C13 C14 -1.40(17)
C12 C13 C14 C15 -0.29(17)
C12 C13 C14 P1 170.64(9)
C29 P1 C14 C15 -156.33(9)
C17 P1 C14 C15 82.20(10)
C23 P1 C14 C15 -36.21(11)
C29 P1 C14 C13 32.64(11)
C17 P1 C14 C13 -88.84(10)
C23 P1 C14 C13 152.76(9)
C13 C14 C15 C16 1.12(18)
P1 C14 C15 C16 -169.92(9)
C14 C15 C16 C11 -0.30(18)
C12 C11 C16 C15 -1.32(17)
B1 C11 C16 C15 175.03(11)
C14 P1 C17 C22 -28.27(11)
C29 P1 C17 C22 -148.67(9)
C23 P1 C17 C22 90.86(10)
C14 P1 C17 C18 151.93(10)
C29 P1 C17 C18 31.53(12)
C23 P1 C17 C18 -88.94(11)
C22 C17 C18 C19 1.18(18)
P1 C17 C18 C19 -179.03(9)
C17 C18 C19 C20 0.41(19)
C18 C19 C20 C21 -1.68(19)
C19 C20 C21 C22 1.34(19)
C20 C21 C22 C17 0.24(19)
C18 C17 C22 C21 -1.51(18)
P1 C17 C22 C21 178.69(9)
C14 P1 C23 C28 106.41(11)
C29 P1 C23 C28 -132.97(11)
C17 P1 C23 C28 -10.95(12)
C14 P1 C23 C24 -72.42(11)
C29 P1 C23 C24 48.20(12)
C17 P1 C23 C24 170.22(10)
C28 C23 C24 C25 -0.08(19)
P1 C23 C24 C25 178.76(10)
C23 C24 C25 C26 0.2(2)
C24 C25 C26 C27 0.0(2)
C25 C26 C27 C28 -0.4(2)
C24 C23 C28 C27 -0.3(2)
P1 C23 C28 C27 -179.11(11)
C26 C27 C28 C23 0.5(2)
O3 S1 O4 C30 -174.04(10)
O2 S1 O4 C30 65.84(11)
O1 S1 O4 C30 -53.83(11)
